data_4306464
loop_
_publ_author_name
'Mathias U. Kramer'
'Dominique Robert'
'Stefan Arndt'
'Peter M. Zeimentz'
'Thomas P. Spaniol'
'Ahmed Yahia'
'Laurent Maron'
'Odile Eisenstein'
'Jun Okuda'

_publ_contact_author_address
;
        Institute for Inorganic Chemistry
        RWTH Aachen University
        Landoltweg 1
        D-52074 Aachen
        Germany
;
_publ_contact_author_email jun.okuda@ac.rwth-aachen.de
_publ_contact_author_fax '0049 241 8092644'
_publ_contact_author_name 'Jun Okuda'
_publ_contact_author_phone '0049 241 8094645'
_publ_section_title
;
Cationic Methyl Complexes of the Rare-Earth Metals: An Experimental and
Computational Study on Synthesis, Structure, and Reactivity
;
_journal_name_full 'Inorganic Chemistry'
_journal_page_first 9265
_journal_page_last 9278
_journal_paper_doi 10.1021/ic801259n
_journal_volume 47
_journal_year 2008
_chemical_formula_moiety
;

   (C34 H53 O6 Y 2+) (C24 H20 B -)2

;
_chemical_formula_sum 'C82 H93 B2 O6 Y'
_chemical_formula_weight 1285.17
_chemical_name_systematic
;

 ?

;
_space_group_IT_number 14
_symmetry_cell_setting monoclinic
_symmetry_space_group_name_Hall '-P 2ybc'
_symmetry_space_group_name_H-M 'P 1 21/c 1'
_atom_sites_solution_hydrogens geom
_atom_sites_solution_primary direct
_atom_sites_solution_secondary difmap
_audit_creation_method SHELXL-97
_cell_angle_alpha 90.00
_cell_angle_beta 98.161(2)
_cell_angle_gamma 90.00
_cell_formula_units_Z 4
_cell_length_a 19.7646(13)
_cell_length_b 19.2695(13)
_cell_length_c 17.8918(12)
_cell_measurement_reflns_used 4878
_cell_measurement_temperature 130(2)
_cell_measurement_theta_max 21.57
_cell_measurement_theta_min 2.11
_cell_volume 6745.2(8)
_computing_cell_refinement 'Bruker SMART (2001)'
_computing_data_collection 'Bruker SMART (2001)'
_computing_data_reduction 'Bruker SAINT+ (1999)'
_computing_molecular_graphics 'Ortep-3 for Windows (Farrugia, 1997)'
_computing_structure_refinement 'SHELXL-97 (Sheldrick, 1997)'
_computing_structure_solution 'SHELXS-86 (Sheldrick, 1986)'
_diffrn_ambient_temperature 130(2)
_diffrn_measured_fraction_theta_full 0.979
_diffrn_measured_fraction_theta_max 0.979
_diffrn_measurement_device_type 'CCD area detector'
_diffrn_measurement_method 'omega scans'
_diffrn_radiation_monochromator graphite
_diffrn_radiation_source 'fine-focus sealed tube'
_diffrn_radiation_type MoK\a
_diffrn_radiation_wavelength 0.71073
_diffrn_reflns_av_R_equivalents 0.0779
_diffrn_reflns_av_sigmaI/netI 0.0708
_diffrn_reflns_limit_h_max 26
_diffrn_reflns_limit_h_min -26
_diffrn_reflns_limit_k_max 24
_diffrn_reflns_limit_k_min -25
_diffrn_reflns_limit_l_max 24
_diffrn_reflns_limit_l_min -23
_diffrn_reflns_number 90046
_diffrn_reflns_theta_full 28.61
_diffrn_reflns_theta_max 28.61
_diffrn_reflns_theta_min 2.39
_exptl_absorpt_coefficient_mu 0.920
_exptl_absorpt_correction_T_max 0.8303
_exptl_absorpt_correction_T_min 0.7213
_exptl_absorpt_correction_type empirical
_exptl_absorpt_process_details 'Bruker SADABS'
_exptl_crystal_colour colourless
_exptl_crystal_density_diffrn 1.266
_exptl_crystal_density_method 'not measured'
_exptl_crystal_description plate
_exptl_crystal_F_000 2728
_exptl_crystal_size_max 0.38
_exptl_crystal_size_mid 0.30
_exptl_crystal_size_min 0.21
_refine_diff_density_max 0.791
_refine_diff_density_min -0.647
_refine_diff_density_rms 0.070
_refine_ls_extinction_method none
_refine_ls_goodness_of_fit_ref 1.012
_refine_ls_hydrogen_treatment noref
_refine_ls_matrix_type full
_refine_ls_number_parameters 821
_refine_ls_number_reflns 16926
_refine_ls_number_restraints 0
_refine_ls_restrained_S_all 1.012
_refine_ls_R_factor_all 0.1002
_refine_ls_R_factor_gt 0.0524
_refine_ls_shift/su_max 0.000
_refine_ls_shift/su_mean 0.000
_refine_ls_structure_factor_coef Fsqd
_refine_ls_weighting_details 'calc w=1/[\s^2^(Fo^2^)+(0.0601P)^2^+3.7197P] where P=(Fo^2^+2Fc^2^)/3'
_refine_ls_weighting_scheme calc
_refine_ls_wR_factor_gt 0.1138
_refine_ls_wR_factor_ref 0.1333
_reflns_number_gt 11023
_reflns_number_total 16926
_reflns_threshold_expression >2sigma(I)
_cod_data_source_file ic801259n_si_002_08.cif
_cod_data_source_block 6
_cod_database_code 4306464

loop_
_symmetry_equiv_pos_as_xyz
'x, y, z'
'-x, y+1/2, -z+1/2'
'-x, -y, -z'
'x, -y-1/2, z-1/2'

loop_
_atom_site_label
_atom_site_type_symbol
_atom_site_fract_x
_atom_site_fract_y
_atom_site_fract_z
_atom_site_U_iso_or_equiv
_atom_site_adp_type
_atom_site_occupancy
_atom_site_symmetry_multiplicity
_atom_site_calc_flag
_atom_site_refinement_flags
_atom_site_disorder_assembly
_atom_site_disorder_group
Y Y 0.237530(12) -0.014213(13) -0.247161(13) 0.02236(7) Uani 1 1 d . . .
O1 O 0.24806(9) -0.05479(9) -0.34769(9) 0.0256(4) Uani 1 1 d . . .
O2 O 0.23092(9) 0.03385(10) -0.12644(10) 0.0347(5) Uani 1 1 d . . .
O3 O 0.20688(9) 0.09490(9) -0.29561(11) 0.0320(4) Uani 1 1 d . . .
O4 O 0.25178(9) -0.11955(9) -0.18396(10) 0.0296(4) Uani 1 1 d . . .
O5 O 0.34783(9) 0.02455(10) -0.21471(11) 0.0357(5) Uani 1 1 d . . .
O6 O 0.12178(9) -0.03636(10) -0.25444(10) 0.0312(4) Uani 1 1 d . . .
B1 B 0.47058(15) -0.76345(16) 0.07639(17) 0.0270(6) Uani 1 1 d . . .
B2 B -0.00027(14) 0.29909(14) -0.55243(15) 0.0215(6) Uani 1 1 d . . .
C1 C 0.26401(13) -0.09036(13) -0.41241(14) 0.0245(5) Uani 1 1 d . . .
C2 C 0.34202(13) -0.09363(13) -0.40578(13) 0.0243(5) Uani 1 1 d . . .
C3 C 0.37799(14) -0.03393(14) -0.42047(15) 0.0314(6) Uani 1 1 d . . .
H3 H 0.3534 0.0074 -0.4349 0.038 Uiso 1 1 calc R . .
C4 C 0.44830(15) -0.03366(16) -0.41449(16) 0.0377(7) Uani 1 1 d . . .
H4 H 0.4716 0.0073 -0.4259 0.045 Uiso 1 1 calc R . .
C5 C 0.48483(14) -0.09290(17) -0.39185(15) 0.0369(7) Uani 1 1 d . . .
H5 H 0.5333 -0.0930 -0.3875 0.044 Uiso 1 1 calc R . .
C6 C 0.45061(15) -0.15150(16) -0.37570(16) 0.0382(7) Uani 1 1 d . . .
H6 H 0.4756 -0.1922 -0.3595 0.046 Uiso 1 1 calc R . .
C7 C 0.37968(14) -0.15218(14) -0.38272(15) 0.0318(6) Uani 1 1 d . . .
H7 H 0.3568 -0.1934 -0.3715 0.038 Uiso 1 1 calc R . .
C8 C 0.23531(13) -0.05169(13) -0.48478(14) 0.0258(5) Uani 1 1 d . . .
C9 C 0.25709(14) -0.06921(15) -0.55315(15) 0.0317(6) Uani 1 1 d . . .
H9 H 0.2895 -0.1054 -0.5544 0.038 Uiso 1 1 calc R . .
C10 C 0.23236(15) -0.03483(17) -0.61892(16) 0.0391(7) Uani 1 1 d . . .
H10 H 0.2484 -0.0470 -0.6648 0.047 Uiso 1 1 calc R . .
C11 C 0.18445(15) 0.01723(16) -0.61857(17) 0.0393(7) Uani 1 1 d . . .
H11 H 0.1676 0.0411 -0.6639 0.047 Uiso 1 1 calc R . .
C12 C 0.16145(15) 0.03422(15) -0.55186(17) 0.0371(7) Uani 1 1 d . . .
H12 H 0.1281 0.0696 -0.5513 0.045 Uiso 1 1 calc R . .
C13 C 0.18656(14) 0.00005(13) -0.48540(15) 0.0298(6) Uani 1 1 d . . .
H13 H 0.1701 0.0123 -0.4398 0.036 Uiso 1 1 calc R . .
C14 C 0.23021(14) -0.16215(13) -0.41447(16) 0.0317(6) Uani 1 1 d . . .
H14A H 0.2439 -0.1893 -0.4561 0.048 Uiso 1 1 calc R . .
H14B H 0.1804 -0.1568 -0.4220 0.048 Uiso 1 1 calc R . .
H14C H 0.2447 -0.1862 -0.3666 0.048 Uiso 1 1 calc R . .
C15 C 0.20879(15) 0.10330(16) -0.10739(18) 0.0421(8) Uani 1 1 d . . .
H15A H 0.1596 0.1031 -0.1021 0.050 Uiso 1 1 calc R . .
H15B H 0.2162 0.1368 -0.1474 0.050 Uiso 1 1 calc R . .
C16 C 0.25111(17) 0.12278(17) -0.03372(17) 0.0452(8) Uani 1 1 d . . .
H16A H 0.2828 0.1610 -0.0414 0.054 Uiso 1 1 calc R . .
H16B H 0.2213 0.1381 0.0032 0.054 Uiso 1 1 calc R . .
C17 C 0.2904(2) 0.0589(2) -0.0055(2) 0.0768(14) Uani 1 1 d . . .
H17A H 0.3398 0.0650 -0.0082 0.092 Uiso 1 1 calc R . .
H17B H 0.2845 0.0490 0.0474 0.092 Uiso 1 1 calc R . .
C18 C 0.2618(2) 0.00151(19) -0.05612(18) 0.0585(10) Uani 1 1 d . . .
H18A H 0.2984 -0.0310 -0.0656 0.070 Uiso 1 1 calc R . .
H18B H 0.2270 -0.0246 -0.0329 0.070 Uiso 1 1 calc R . .
C19 C 0.24832(15) 0.13152(16) -0.34517(18) 0.0425(7) Uani 1 1 d . . .
H19A H 0.2749 0.0981 -0.3713 0.051 Uiso 1 1 calc R . .
H19B H 0.2805 0.1639 -0.3155 0.051 Uiso 1 1 calc R . .
C20 C 0.19845(17) 0.17075(17) -0.4015(2) 0.0505(8) Uani 1 1 d . . .
H20A H 0.2162 0.2175 -0.4110 0.061 Uiso 1 1 calc R . .
H20B H 0.1895 0.1453 -0.4500 0.061 Uiso 1 1 calc R . .
C21 C 0.1372(2) 0.1755(3) -0.3663(2) 0.111(2) Uani 1 1 d . . .
H21A H 0.1330 0.2231 -0.3464 0.133 Uiso 1 1 calc R . .
H21B H 0.0967 0.1666 -0.4045 0.133 Uiso 1 1 calc R . .
C22 C 0.13857(15) 0.12669(16) -0.3061(2) 0.0487(8) Uani 1 1 d . . .
H22A H 0.1030 0.0908 -0.3190 0.058 Uiso 1 1 calc R . .
H22B H 0.1301 0.1504 -0.2592 0.058 Uiso 1 1 calc R . .
C23 C 0.31172(14) -0.16410(14) -0.18659(17) 0.0348(6) Uani 1 1 d . . .
H23A H 0.3491 -0.1515 -0.1460 0.042 Uiso 1 1 calc R . .
H23B H 0.3286 -0.1598 -0.2359 0.042 Uiso 1 1 calc R . .
C24 C 0.28683(18) -0.23663(16) -0.1754(2) 0.0495(8) Uani 1 1 d . . .
H24A H 0.3246 -0.2671 -0.1526 0.059 Uiso 1 1 calc R . .
H24B H 0.2652 -0.2571 -0.2237 0.059 Uiso 1 1 calc R . .
C25 C 0.23516(16) -0.22511(17) -0.1219(2) 0.0508(9) Uani 1 1 d . . .
H25A H 0.2024 -0.2642 -0.1240 0.061 Uiso 1 1 calc R . .
H25B H 0.2579 -0.2192 -0.0694 0.061 Uiso 1 1 calc R . .
C26 C 0.20040(16) -0.15984(18) -0.1513(2) 0.0522(9) Uani 1 1 d . . .
H26A H 0.1610 -0.1705 -0.1903 0.063 Uiso 1 1 calc R . .
H26B H 0.1838 -0.1337 -0.1099 0.063 Uiso 1 1 calc R . .
C27 C 0.41027(14) -0.01312(18) -0.2212(2) 0.0480(8) Uani 1 1 d . . .
H27A H 0.4046 -0.0420 -0.2675 0.058 Uiso 1 1 calc R . .
H27B H 0.4229 -0.0436 -0.1769 0.058 Uiso 1 1 calc R . .
C28 C 0.4630(2) 0.0405(3) -0.2249(4) 0.139(3) Uani 1 1 d . . .
H28A H 0.4754 0.0435 -0.2765 0.167 Uiso 1 1 calc R . .
H28B H 0.5046 0.0297 -0.1892 0.167 Uiso 1 1 calc R . .
C29 C 0.4308(2) 0.1088(3) -0.2031(4) 0.120(2) Uani 1 1 d . . .
H29A H 0.4608 0.1318 -0.1613 0.143 Uiso 1 1 calc R . .
H29B H 0.4238 0.1408 -0.2468 0.143 Uiso 1 1 calc R . .
C30 C 0.36939(18) 0.09141(19) -0.1809(3) 0.0747(13) Uani 1 1 d . . .
H30A H 0.3348 0.1273 -0.1978 0.090 Uiso 1 1 calc R . .
H30B H 0.3743 0.0882 -0.1252 0.090 Uiso 1 1 calc R . .
C31 C 0.08060(13) -0.07160(16) -0.31763(16) 0.0371(7) Uani 1 1 d . . .
H31A H 0.0851 -0.1226 -0.3125 0.045 Uiso 1 1 calc R . .
H31B H 0.0948 -0.0574 -0.3663 0.045 Uiso 1 1 calc R . .
C32 C 0.00879(15) -0.04920(17) -0.3132(2) 0.0519(9) Uani 1 1 d . . .
H32A H -0.0243 -0.0859 -0.3322 0.062 Uiso 1 1 calc R . .
H32B H -0.0027 -0.0061 -0.3424 0.062 Uiso 1 1 calc R . .
C33 C 0.00923(19) -0.0370(3) -0.2300(3) 0.104(2) Uani 1 1 d . . .
H33A H -0.0233 0.0004 -0.2219 0.125 Uiso 1 1 calc R . .
H33B H -0.0045 -0.0798 -0.2055 0.125 Uiso 1 1 calc R . .
C34 C 0.07675(16) -0.0178(2) -0.19888(19) 0.0532(9) Uani 1 1 d . . .
H34A H 0.0908 -0.0428 -0.1508 0.064 Uiso 1 1 calc R . .
H34B H 0.0791 0.0327 -0.1887 0.064 Uiso 1 1 calc R . .
C35 C 0.42252(12) -0.72208(13) 0.00792(14) 0.0247(5) Uani 1 1 d . . .
C36 C 0.41084(13) -0.74653(14) -0.06598(14) 0.0278(6) Uani 1 1 d . . .
H36 H 0.4335 -0.7877 -0.0778 0.033 Uiso 1 1 calc R . .
C37 C 0.36778(13) -0.71375(14) -0.12314(15) 0.0307(6) Uani 1 1 d . . .
H37 H 0.3621 -0.7321 -0.1729 0.037 Uiso 1 1 calc R . .
C38 C 0.33316(13) -0.65443(14) -0.10771(15) 0.0292(6) Uani 1 1 d . . .
H38 H 0.3033 -0.6318 -0.1464 0.035 Uiso 1 1 calc R . .
C39 C 0.34268(13) -0.62852(14) -0.03492(15) 0.0302(6) Uani 1 1 d . . .
H39 H 0.3187 -0.5881 -0.0232 0.036 Uiso 1 1 calc R . .
C40 C 0.38693(13) -0.66122(14) 0.02093(15) 0.0285(6) Uani 1 1 d . . .
H40 H 0.3935 -0.6417 0.0702 0.034 Uiso 1 1 calc R . .
C41 C 0.42037(14) -0.80918(14) 0.12396(14) 0.0290(6) Uani 1 1 d . . .
C42 C 0.35051(14) -0.79698(15) 0.11944(15) 0.0327(6) Uani 1 1 d . . .
H42 H 0.3311 -0.7596 0.0890 0.039 Uiso 1 1 calc R . .
C43 C 0.30771(16) -0.83703(17) 0.15743(16) 0.0422(7) Uani 1 1 d . . .
H43 H 0.2604 -0.8261 0.1528 0.051 Uiso 1 1 calc R . .
C44 C 0.33265(19) -0.89158(18) 0.20111(16) 0.0476(8) Uani 1 1 d . . .
H44 H 0.3030 -0.9201 0.2252 0.057 Uiso 1 1 calc R . .
C45 C 0.4016(2) -0.90434(18) 0.20955(17) 0.0514(9) Uani 1 1 d . . .
H45 H 0.4203 -0.9411 0.2413 0.062 Uiso 1 1 calc R . .
C46 C 0.44448(17) -0.86368(17) 0.17179(17) 0.0451(8) Uani 1 1 d . . .
H46 H 0.4920 -0.8736 0.1790 0.054 Uiso 1 1 calc R . .
C47 C 0.52287(14) -0.81467(14) 0.03726(15) 0.0296(6) Uani 1 1 d . . .
C48 C 0.51110(18) -0.88440(16) 0.0221(2) 0.0544(9) Uani 1 1 d . . .
H48 H 0.4724 -0.9057 0.0385 0.065 Uiso 1 1 calc R . .
C49 C 0.5536(2) -0.92482(18) -0.0164(2) 0.0688(12) Uani 1 1 d . . .
H49 H 0.5438 -0.9727 -0.0245 0.083 Uiso 1 1 calc R . .
C50 C 0.60930(17) -0.89608(17) -0.04243(19) 0.0493(9) Uani 1 1 d . . .
H50 H 0.6382 -0.9234 -0.0688 0.059 Uiso 1 1 calc R . .
C51 C 0.62204(15) -0.82756(17) -0.02951(16) 0.0394(7) Uani 1 1 d . . .
H51 H 0.6600 -0.8065 -0.0477 0.047 Uiso 1 1 calc R . .
C52 C 0.58036(14) -0.78790(15) 0.01001(15) 0.0327(6) Uani 1 1 d . . .
H52 H 0.5914 -0.7404 0.0189 0.039 Uiso 1 1 calc R . .
C53 C 0.51772(13) -0.70846(14) 0.13177(15) 0.0281(6) Uani 1 1 d . . .
C54 C 0.53853(14) -0.72051(16) 0.20865(15) 0.0351(6) Uani 1 1 d . . .
H54 H 0.5222 -0.7609 0.2307 0.042 Uiso 1 1 calc R . .
C55 C 0.58175(15) -0.67638(18) 0.25418(17) 0.0441(8) Uani 1 1 d . . .
H55 H 0.5944 -0.6869 0.3062 0.053 Uiso 1 1 calc R . .
C56 C 0.60644(14) -0.61720(17) 0.22428(18) 0.0419(8) Uani 1 1 d . . .
H56 H 0.6362 -0.5868 0.2552 0.050 Uiso 1 1 calc R . .
C57 C 0.58730(14) -0.60273(15) 0.14877(17) 0.0365(7) Uani 1 1 d . . .
H57 H 0.6037 -0.5620 0.1274 0.044 Uiso 1 1 calc R . .
C58 C 0.54385(13) -0.64778(14) 0.10389(15) 0.0310(6) Uani 1 1 d . . .
H58 H 0.5314 -0.6368 0.0520 0.037 Uiso 1 1 calc R . .
C59 C 0.04223(13) 0.36290(13) -0.50612(14) 0.0249(5) Uani 1 1 d . . .
C60 C 0.08183(14) 0.35449(15) -0.43566(15) 0.0336(6) Uani 1 1 d . . .
H60 H 0.0826 0.3102 -0.4122 0.040 Uiso 1 1 calc R . .
C61 C 0.12016(15) 0.40777(16) -0.39815(17) 0.0398(7) Uani 1 1 d . . .
H61 H 0.1456 0.3996 -0.3498 0.048 Uiso 1 1 calc R . .
C62 C 0.12133(16) 0.47258(15) -0.43092(17) 0.0404(7) Uani 1 1 d . . .
H62 H 0.1480 0.5090 -0.4061 0.048 Uiso 1 1 calc R . .
C63 C 0.08295(17) 0.48315(15) -0.50041(18) 0.0417(7) Uani 1 1 d . . .
H63 H 0.0829 0.5274 -0.5237 0.050 Uiso 1 1 calc R . .
C64 C 0.04425(15) 0.42938(14) -0.53682(16) 0.0336(6) Uani 1 1 d . . .
H64 H 0.0181 0.4383 -0.5846 0.040 Uiso 1 1 calc R . .
C65 C -0.07186(13) 0.32808(12) -0.60058(14) 0.0240(5) Uani 1 1 d . . .
C66 C -0.13545(13) 0.32147(13) -0.57510(16) 0.0298(6) Uani 1 1 d . . .
H66 H -0.1373 0.2994 -0.5280 0.036 Uiso 1 1 calc R . .
C67 C -0.19579(14) 0.34582(14) -0.61593(17) 0.0352(6) Uani 1 1 d . . .
H67 H -0.2376 0.3404 -0.5961 0.042 Uiso 1 1 calc R . .
C68 C -0.19574(14) 0.37770(14) -0.68465(16) 0.0351(6) Uani 1 1 d . . .
H68 H -0.2371 0.3937 -0.7129 0.042 Uiso 1 1 calc R . .
C69 C -0.13417(14) 0.38589(14) -0.71179(15) 0.0331(6) Uani 1 1 d . . .
H69 H -0.1330 0.4080 -0.7591 0.040 Uiso 1 1 calc R . .
C70 C -0.07429(14) 0.36205(14) -0.67033(14) 0.0290(6) Uani 1 1 d . . .
H70 H -0.0326 0.3690 -0.6901 0.035 Uiso 1 1 calc R . .
C71 C 0.05057(13) 0.26454(12) -0.60850(14) 0.0226(5) Uani 1 1 d . . .
C72 C 0.11919(13) 0.25285(13) -0.58076(15) 0.0291(6) Uani 1 1 d . . .
H72 H 0.1359 0.2679 -0.5310 0.035 Uiso 1 1 calc R . .
C73 C 0.16435(14) 0.22027(15) -0.62246(16) 0.0352(6) Uani 1 1 d . . .
H73 H 0.2105 0.2128 -0.6008 0.042 Uiso 1 1 calc R . .
C74 C 0.14210(15) 0.19893(14) -0.69491(16) 0.0367(7) Uani 1 1 d . . .
H74 H 0.1729 0.1773 -0.7240 0.044 Uiso 1 1 calc R . .
C75 C 0.07477(15) 0.20907(14) -0.72521(15) 0.0351(6) Uani 1 1 d . . .
H75 H 0.0589 0.1944 -0.7753 0.042 Uiso 1 1 calc R . .
C76 C 0.02989(14) 0.24098(13) -0.68214(14) 0.0285(6) Uani 1 1 d . . .
H76 H -0.0165 0.2469 -0.7037 0.034 Uiso 1 1 calc R . .
C77 C -0.01866(12) 0.23743(13) -0.49508(13) 0.0223(5) Uani 1 1 d . . .
C78 C -0.04223(13) 0.25165(14) -0.42603(14) 0.0277(6) Uani 1 1 d . . .
H78 H -0.0452 0.2986 -0.4107 0.033 Uiso 1 1 calc R . .
C79 C -0.06134(13) 0.19978(15) -0.37947(15) 0.0327(6) Uani 1 1 d . . .
H79 H -0.0765 0.2116 -0.3330 0.039 Uiso 1 1 calc R . .
C80 C -0.05842(15) 0.13110(15) -0.40031(16) 0.0371(7) Uani 1 1 d . . .
H80 H -0.0720 0.0955 -0.3689 0.045 Uiso 1 1 calc R . .
C81 C -0.03547(15) 0.11481(15) -0.46753(16) 0.0367(7) Uani 1 1 d . . .
H81 H -0.0332 0.0677 -0.4826 0.044 Uiso 1 1 calc R . .
C82 C -0.01566(14) 0.16714(13) -0.51322(15) 0.0279(6) Uani 1 1 d . . .
H82 H 0.0006 0.1546 -0.5588 0.033 Uiso 1 1 calc R . .

loop_
_atom_site_aniso_label
_atom_site_aniso_U_11
_atom_site_aniso_U_22
_atom_site_aniso_U_33
_atom_site_aniso_U_23
_atom_site_aniso_U_13
_atom_site_aniso_U_12
Y 0.01817(11) 0.02366(12) 0.02506(12) -0.00315(10) 0.00244(8) 0.00158(10)
O1 0.0261(9) 0.0265(10) 0.0252(9) -0.0020(7) 0.0066(7) 0.0011(7)
O2 0.0318(11) 0.0398(11) 0.0318(10) -0.0120(8) 0.0026(8) 0.0089(8)
O3 0.0266(10) 0.0293(10) 0.0403(11) 0.0030(8) 0.0053(8) 0.0062(8)
O4 0.0289(10) 0.0276(10) 0.0331(10) 0.0035(8) 0.0067(8) 0.0024(8)
O5 0.0209(9) 0.0364(11) 0.0485(12) -0.0097(9) 0.0006(8) -0.0012(8)
O6 0.0194(9) 0.0441(11) 0.0304(10) -0.0063(8) 0.0050(7) -0.0013(8)
B1 0.0248(15) 0.0304(16) 0.0254(15) 0.0026(12) 0.0022(12) 0.0042(12)
B2 0.0207(14) 0.0214(14) 0.0232(14) 0.0017(11) 0.0053(11) -0.0007(11)
C1 0.0261(13) 0.0225(13) 0.0259(13) -0.0018(10) 0.0073(10) -0.0004(10)
C2 0.0266(13) 0.0268(13) 0.0195(12) -0.0030(10) 0.0027(10) 0.0004(10)
C3 0.0264(14) 0.0313(14) 0.0360(15) 0.0003(12) 0.0025(11) -0.0003(11)
C4 0.0294(15) 0.0458(18) 0.0375(16) 0.0001(13) 0.0035(12) -0.0083(13)
C5 0.0231(14) 0.061(2) 0.0262(14) -0.0034(13) 0.0030(11) 0.0074(14)
C6 0.0355(16) 0.0476(18) 0.0322(15) 0.0049(13) 0.0065(12) 0.0183(14)
C7 0.0349(15) 0.0307(15) 0.0310(14) 0.0018(11) 0.0089(12) 0.0045(12)
C8 0.0236(13) 0.0251(13) 0.0281(13) -0.0030(10) 0.0018(10) -0.0057(10)
C9 0.0282(14) 0.0374(16) 0.0294(14) -0.0081(12) 0.0030(11) -0.0023(12)
C10 0.0361(16) 0.0544(19) 0.0263(14) -0.0053(13) 0.0025(12) -0.0115(14)
C11 0.0370(16) 0.0437(17) 0.0334(15) 0.0063(13) -0.0079(12) -0.0100(14)
C12 0.0319(16) 0.0342(15) 0.0421(17) 0.0013(13) -0.0059(13) -0.0002(12)
C13 0.0271(14) 0.0308(15) 0.0311(14) -0.0025(11) 0.0030(11) -0.0016(11)
C14 0.0347(15) 0.0251(14) 0.0359(15) -0.0033(11) 0.0067(12) -0.0047(11)
C15 0.0295(15) 0.0467(18) 0.0484(18) -0.0210(15) 0.0001(13) 0.0105(13)
C16 0.052(2) 0.0489(19) 0.0342(16) -0.0141(14) 0.0046(14) 0.0017(15)
C17 0.071(3) 0.087(3) 0.061(2) -0.042(2) -0.029(2) 0.038(2)
C18 0.080(3) 0.062(2) 0.0294(17) -0.0115(15) -0.0075(16) 0.0307(19)
C19 0.0370(17) 0.0339(17) 0.058(2) 0.0115(14) 0.0106(15) 0.0005(13)
C20 0.054(2) 0.0362(18) 0.059(2) 0.0106(15) -0.0004(17) -0.0025(15)
C21 0.081(3) 0.194(6) 0.061(3) 0.059(3) 0.025(2) 0.084(4)
C22 0.0312(16) 0.0360(17) 0.080(2) 0.0051(16) 0.0129(16) 0.0122(13)
C23 0.0284(15) 0.0373(16) 0.0399(16) 0.0051(13) 0.0092(12) 0.0068(12)
C24 0.055(2) 0.0300(16) 0.063(2) -0.0012(15) 0.0047(17) 0.0023(14)
C25 0.0329(17) 0.0444(19) 0.074(2) 0.0222(17) 0.0042(16) -0.0068(14)
C26 0.0358(18) 0.054(2) 0.071(2) 0.0261(18) 0.0199(16) 0.0048(15)
C27 0.0206(14) 0.066(2) 0.057(2) -0.0279(17) 0.0058(13) 0.0025(14)
C28 0.076(3) 0.132(4) 0.233(7) -0.142(5) 0.102(4) -0.073(3)
C29 0.068(3) 0.108(4) 0.202(6) -0.100(4) 0.087(4) -0.051(3)
C30 0.040(2) 0.046(2) 0.132(4) -0.036(2) -0.007(2) -0.0070(17)
C31 0.0241(14) 0.0500(18) 0.0360(16) -0.0063(13) -0.0003(12) -0.0079(13)
C32 0.0268(16) 0.0403(19) 0.083(3) -0.0095(17) -0.0099(16) 0.0031(13)
C33 0.034(2) 0.151(5) 0.134(4) -0.112(4) 0.034(2) -0.027(2)
C34 0.0297(16) 0.090(3) 0.0435(18) 0.0006(18) 0.0176(14) 0.0169(17)
C35 0.0211(12) 0.0263(13) 0.0270(13) 0.0009(10) 0.0044(10) -0.0006(10)
C36 0.0254(13) 0.0284(14) 0.0293(14) -0.0023(11) 0.0029(11) 0.0005(11)
C37 0.0294(14) 0.0372(15) 0.0248(13) -0.0030(11) 0.0020(11) -0.0033(12)
C38 0.0230(13) 0.0364(15) 0.0269(14) 0.0079(11) -0.0011(10) -0.0017(11)
C39 0.0255(14) 0.0309(14) 0.0338(15) -0.0008(11) 0.0031(11) 0.0053(11)
C40 0.0262(14) 0.0327(14) 0.0263(13) -0.0022(11) 0.0032(11) 0.0039(11)
C41 0.0313(14) 0.0329(15) 0.0220(13) -0.0008(11) 0.0009(11) -0.0003(11)
C42 0.0342(15) 0.0365(16) 0.0280(14) -0.0051(12) 0.0069(12) -0.0015(12)
C43 0.0423(18) 0.052(2) 0.0357(16) -0.0102(14) 0.0163(14) -0.0124(15)
C44 0.065(2) 0.054(2) 0.0254(15) -0.0049(14) 0.0129(15) -0.0253(17)
C45 0.072(3) 0.0458(19) 0.0345(17) 0.0141(14) 0.0023(16) -0.0081(17)
C46 0.0439(18) 0.0460(19) 0.0440(18) 0.0145(15) 0.0009(14) 0.0019(15)
C47 0.0286(14) 0.0324(15) 0.0270(14) 0.0036(11) 0.0015(11) 0.0080(11)
C48 0.055(2) 0.0313(17) 0.085(3) -0.0006(17) 0.0384(19) 0.0054(15)
C49 0.084(3) 0.0294(18) 0.103(3) -0.0029(19) 0.051(3) 0.0103(18)
C50 0.055(2) 0.0452(19) 0.053(2) 0.0090(15) 0.0235(17) 0.0276(16)
C51 0.0339(16) 0.0528(19) 0.0330(16) 0.0063(14) 0.0101(13) 0.0113(14)
C52 0.0335(15) 0.0370(16) 0.0278(14) 0.0001(12) 0.0049(12) 0.0050(12)
C53 0.0223(13) 0.0335(15) 0.0284(14) 0.0003(11) 0.0029(10) 0.0074(11)
C54 0.0342(15) 0.0404(17) 0.0300(15) -0.0007(12) 0.0022(12) 0.0086(13)
C55 0.0380(17) 0.062(2) 0.0300(16) -0.0082(15) -0.0052(13) 0.0160(16)
C56 0.0266(15) 0.0480(19) 0.0480(19) -0.0165(15) -0.0053(13) 0.0087(13)
C57 0.0265(14) 0.0338(16) 0.0489(18) -0.0058(13) 0.0051(13) 0.0039(12)
C58 0.0251(14) 0.0351(15) 0.0323(14) -0.0016(12) 0.0023(11) 0.0061(11)
C59 0.0224(12) 0.0271(13) 0.0270(13) -0.0025(10) 0.0092(10) -0.0002(10)
C60 0.0342(15) 0.0329(15) 0.0333(15) -0.0020(12) 0.0035(12) -0.0035(12)
C61 0.0380(17) 0.0486(19) 0.0324(15) -0.0084(13) 0.0034(13) -0.0091(14)
C62 0.0427(18) 0.0382(18) 0.0434(17) -0.0180(14) 0.0168(14) -0.0136(13)
C63 0.0528(19) 0.0264(15) 0.0484(18) -0.0018(14) 0.0161(15) -0.0088(14)
C64 0.0384(16) 0.0303(15) 0.0327(15) 0.0007(12) 0.0074(12) -0.0045(12)
C65 0.0234(13) 0.0213(12) 0.0273(13) -0.0007(10) 0.0037(10) -0.0002(10)
C66 0.0270(14) 0.0266(14) 0.0364(15) 0.0067(11) 0.0068(11) -0.0013(11)
C67 0.0210(14) 0.0348(15) 0.0503(18) 0.0064(13) 0.0065(12) -0.0009(11)
C68 0.0266(14) 0.0333(15) 0.0422(17) 0.0001(13) -0.0055(12) 0.0041(12)
C69 0.0367(16) 0.0359(16) 0.0257(14) 0.0029(11) 0.0008(12) 0.0083(12)
C70 0.0273(14) 0.0334(15) 0.0272(13) 0.0022(11) 0.0063(11) 0.0049(11)
C71 0.0260(13) 0.0168(12) 0.0256(13) 0.0037(10) 0.0061(10) -0.0013(10)
C72 0.0296(14) 0.0274(14) 0.0305(14) -0.0011(11) 0.0049(11) 0.0014(11)
C73 0.0292(15) 0.0358(16) 0.0424(17) 0.0031(13) 0.0115(13) 0.0084(12)
C74 0.0459(18) 0.0294(15) 0.0397(16) 0.0045(12) 0.0225(14) 0.0107(13)
C75 0.0506(18) 0.0291(15) 0.0271(14) -0.0015(11) 0.0111(13) 0.0039(13)
C76 0.0317(14) 0.0273(14) 0.0266(13) 0.0011(11) 0.0049(11) 0.0025(11)
C77 0.0168(11) 0.0262(13) 0.0235(12) 0.0019(10) 0.0019(10) -0.0008(10)
C78 0.0288(14) 0.0269(14) 0.0280(13) 0.0015(11) 0.0061(11) 0.0001(11)
C79 0.0283(14) 0.0436(17) 0.0276(14) 0.0079(12) 0.0086(11) 0.0028(12)
C80 0.0375(16) 0.0373(16) 0.0386(16) 0.0162(13) 0.0127(13) 0.0000(13)
C81 0.0442(17) 0.0246(14) 0.0428(17) 0.0042(12) 0.0118(14) -0.0019(12)
C82 0.0324(14) 0.0260(14) 0.0261(13) -0.0001(11) 0.0072(11) -0.0019(11)

loop_
_atom_type_symbol
_atom_type_description
_atom_type_scat_dispersion_real
_atom_type_scat_dispersion_imag
_atom_type_scat_source
C C 0.0030 0.0020 'International Tables Vol C Tables 4.2.6.8 and 6.1.1.4'
H H 0.0000 0.0000 'International Tables Vol C Tables 4.2.6.8 and 6.1.1.4'
B B 0.0010 0.0010 'International Tables Vol C Tables 4.2.6.8 and 6.1.1.4'
O O 0.0110 0.0060 'International Tables Vol C Tables 4.2.6.8 and 6.1.1.4'
Y Y -2.7960 3.5670 'International Tables Vol C Tables 4.2.6.8 and 6.1.1.4'

loop_
_geom_angle_atom_site_label_1
_geom_angle_atom_site_label_2
_geom_angle_atom_site_label_3
_geom_angle
_geom_angle_site_symmetry_1
_geom_angle_site_symmetry_3
_geom_angle_publ_flag
O1 Y O5 97.94(7) . . ?
O1 Y O6 96.07(7) . . ?
O5 Y O6 165.68(6) . . ?
O1 Y O4 94.32(7) . . ?
O5 Y O4 96.66(7) . . ?
O6 Y O4 85.22(7) . . ?
O1 Y O3 94.20(7) . . ?
O5 Y O3 89.31(7) . . ?
O6 Y O3 86.70(7) . . ?
O4 Y O3 168.82(6) . . ?
O1 Y O2 177.21(7) . . ?
O5 Y O2 79.40(7) . . ?
O6 Y O2 86.64(6) . . ?
O4 Y O2 85.20(7) . . ?
O3 Y O2 86.63(7) . . ?
C1 O1 Y 170.65(15) . . ?
C18 O2 C15 107.0(2) . . ?
C18 O2 Y 123.29(16) . . ?
C15 O2 Y 128.79(17) . . ?
C22 O3 C19 107.7(2) . . ?
C22 O3 Y 127.68(17) . . ?
C19 O3 Y 121.45(15) . . ?
C26 O4 C23 108.1(2) . . ?
C26 O4 Y 127.95(16) . . ?
C23 O4 Y 122.54(15) . . ?
C27 O5 C30 105.8(2) . . ?
C27 O5 Y 127.16(16) . . ?
C30 O5 Y 126.96(18) . . ?
C31 O6 C34 108.2(2) . . ?
C31 O6 Y 124.50(15) . . ?
C34 O6 Y 127.33(17) . . ?
C35 B1 C53 110.7(2) . . ?
C35 B1 C41 108.5(2) . . ?
C53 B1 C41 111.3(2) . . ?
C35 B1 C47 107.6(2) . . ?
C53 B1 C47 107.7(2) . . ?
C41 B1 C47 110.9(2) . . ?
C77 B2 C59 111.6(2) . . ?
C77 B2 C65 108.79(19) . . ?
C59 B2 C65 110.5(2) . . ?
C77 B2 C71 107.12(19) . . ?
C59 B2 C71 107.16(19) . . ?
C65 B2 C71 111.7(2) . . ?
O1 C1 C2 107.13(19) . . ?
O1 C1 C8 110.9(2) . . ?
C2 C1 C8 109.5(2) . . ?
O1 C1 C14 108.0(2) . . ?
C2 C1 C14 113.3(2) . . ?
C8 C1 C14 108.1(2) . . ?
C7 C2 C3 117.5(2) . . ?
C7 C2 C1 123.4(2) . . ?
C3 C2 C1 119.0(2) . . ?
C4 C3 C2 121.5(3) . . ?
C4 C3 H3 119.2 . . ?
C2 C3 H3 119.2 . . ?
C3 C4 C5 119.9(3) . . ?
C3 C4 H4 120.0 . . ?
C5 C4 H4 120.0 . . ?
C6 C5 C4 119.4(3) . . ?
C6 C5 H5 120.3 . . ?
C4 C5 H5 120.3 . . ?
C5 C6 C7 120.8(3) . . ?
C5 C6 H6 119.6 . . ?
C7 C6 H6 119.6 . . ?
C2 C7 C6 120.9(3) . . ?
C2 C7 H7 119.6 . . ?
C6 C7 H7 119.6 . . ?
C13 C8 C9 117.9(2) . . ?
C13 C8 C1 122.0(2) . . ?
C9 C8 C1 120.0(2) . . ?
C10 C9 C8 121.1(3) . . ?
C10 C9 H9 119.5 . . ?
C8 C9 H9 119.5 . . ?
C9 C10 C11 120.4(3) . . ?
C9 C10 H10 119.8 . . ?
C11 C10 H10 119.8 . . ?
C12 C11 C10 119.2(3) . . ?
C12 C11 H11 120.4 . . ?
C10 C11 H11 120.4 . . ?
C11 C12 C13 120.6(3) . . ?
C11 C12 H12 119.7 . . ?
C13 C12 H12 119.7 . . ?
C8 C13 C12 120.8(3) . . ?
C8 C13 H13 119.6 . . ?
C12 C13 H13 119.6 . . ?
C1 C14 H14A 109.5 . . ?
C1 C14 H14B 109.5 . . ?
H14A C14 H14B 109.5 . . ?
C1 C14 H14C 109.5 . . ?
H14A C14 H14C 109.5 . . ?
H14B C14 H14C 109.5 . . ?
O2 C15 C16 106.5(2) . . ?
O2 C15 H15A 110.4 . . ?
C16 C15 H15A 110.4 . . ?
O2 C15 H15B 110.4 . . ?
C16 C15 H15B 110.4 . . ?
H15A C15 H15B 108.6 . . ?
C17 C16 C15 106.6(3) . . ?
C17 C16 H16A 110.4 . . ?
C15 C16 H16A 110.4 . . ?
C17 C16 H16B 110.4 . . ?
C15 C16 H16B 110.4 . . ?
H16A C16 H16B 108.6 . . ?
C18 C17 C16 105.7(3) . . ?
C18 C17 H17A 110.6 . . ?
C16 C17 H17A 110.6 . . ?
C18 C17 H17B 110.6 . . ?
C16 C17 H17B 110.6 . . ?
H17A C17 H17B 108.7 . . ?
O2 C18 C17 106.5(3) . . ?
O2 C18 H18A 110.4 . . ?
C17 C18 H18A 110.4 . . ?
O2 C18 H18B 110.4 . . ?
C17 C18 H18B 110.4 . . ?
H18A C18 H18B 108.6 . . ?
O3 C19 C20 106.1(2) . . ?
O3 C19 H19A 110.5 . . ?
C20 C19 H19A 110.5 . . ?
O3 C19 H19B 110.5 . . ?
C20 C19 H19B 110.5 . . ?
H19A C19 H19B 108.7 . . ?
C21 C20 C19 104.4(3) . . ?
C21 C20 H20A 110.9 . . ?
C19 C20 H20A 110.9 . . ?
C21 C20 H20B 110.9 . . ?
C19 C20 H20B 110.9 . . ?
H20A C20 H20B 108.9 . . ?
C22 C21 C20 111.1(3) . . ?
C22 C21 H21A 109.4 . . ?
C20 C21 H21A 109.4 . . ?
C22 C21 H21B 109.4 . . ?
C20 C21 H21B 109.4 . . ?
H21A C21 H21B 108.0 . . ?
C21 C22 O3 106.9(3) . . ?
C21 C22 H22A 110.3 . . ?
O3 C22 H22A 110.3 . . ?
C21 C22 H22B 110.3 . . ?
O3 C22 H22B 110.3 . . ?
H22A C22 H22B 108.6 . . ?
O4 C23 C24 105.0(2) . . ?
O4 C23 H23A 110.8 . . ?
C24 C23 H23A 110.8 . . ?
O4 C23 H23B 110.8 . . ?
C24 C23 H23B 110.8 . . ?
H23A C23 H23B 108.8 . . ?
C23 C24 C25 102.2(2) . . ?
C23 C24 H24A 111.3 . . ?
C25 C24 H24A 111.3 . . ?
C23 C24 H24B 111.3 . . ?
C25 C24 H24B 111.3 . . ?
H24A C24 H24B 109.2 . . ?
C26 C25 C24 102.7(3) . . ?
C26 C25 H25A 111.2 . . ?
C24 C25 H25A 111.2 . . ?
C26 C25 H25B 111.2 . . ?
C24 C25 H25B 111.2 . . ?
H25A C25 H25B 109.1 . . ?
O4 C26 C25 106.1(2) . . ?
O4 C26 H26A 110.5 . . ?
C25 C26 H26A 110.5 . . ?
O4 C26 H26B 110.5 . . ?
C25 C26 H26B 110.5 . . ?
H26A C26 H26B 108.7 . . ?
O5 C27 C28 105.5(3) . . ?
O5 C27 H27A 110.6 . . ?
C28 C27 H27A 110.6 . . ?
O5 C27 H27B 110.6 . . ?
C28 C27 H27B 110.6 . . ?
H27A C27 H27B 108.8 . . ?
C27 C28 C29 105.6(3) . . ?
C27 C28 H28A 110.6 . . ?
C29 C28 H28A 110.6 . . ?
C27 C28 H28B 110.6 . . ?
C29 C28 H28B 110.6 . . ?
H28A C28 H28B 108.8 . . ?
C30 C29 C28 106.2(4) . . ?
C30 C29 H29A 110.5 . . ?
C28 C29 H29A 110.5 . . ?
C30 C29 H29B 110.5 . . ?
C28 C29 H29B 110.5 . . ?
H29A C29 H29B 108.7 . . ?
C29 C30 O5 108.3(3) . . ?
C29 C30 H30A 110.0 . . ?
O5 C30 H30A 110.0 . . ?
C29 C30 H30B 110.0 . . ?
O5 C30 H30B 110.0 . . ?
H30A C30 H30B 108.4 . . ?
O6 C31 C32 104.6(2) . . ?
O6 C31 H31A 110.8 . . ?
C32 C31 H31A 110.8 . . ?
O6 C31 H31B 110.8 . . ?
C32 C31 H31B 110.8 . . ?
H31A C31 H31B 108.9 . . ?
C31 C32 C33 103.0(3) . . ?
C31 C32 H32A 111.2 . . ?
C33 C32 H32A 111.2 . . ?
C31 C32 H32B 111.2 . . ?
C33 C32 H32B 111.2 . . ?
H32A C32 H32B 109.1 . . ?
C34 C33 C32 107.6(3) . . ?
C34 C33 H33A 110.2 . . ?
C32 C33 H33A 110.2 . . ?
C34 C33 H33B 110.2 . . ?
C32 C33 H33B 110.2 . . ?
H33A C33 H33B 108.5 . . ?
C33 C34 O6 107.3(3) . . ?
C33 C34 H34A 110.3 . . ?
O6 C34 H34A 110.3 . . ?
C33 C34 H34B 110.3 . . ?
O6 C34 H34B 110.3 . . ?
H34A C34 H34B 108.5 . . ?
C36 C35 C40 114.9(2) . . ?
C36 C35 B1 122.9(2) . . ?
C40 C35 B1 122.1(2) . . ?
C37 C36 C35 123.3(2) . . ?
C37 C36 H36 118.4 . . ?
C35 C36 H36 118.4 . . ?
C38 C37 C36 120.0(2) . . ?
C38 C37 H37 120.0 . . ?
C36 C37 H37 120.0 . . ?
C37 C38 C39 118.8(2) . . ?
C37 C38 H38 120.6 . . ?
C39 C38 H38 120.6 . . ?
C40 C39 C38 120.3(2) . . ?
C40 C39 H39 119.9 . . ?
C38 C39 H39 119.9 . . ?
C39 C40 C35 122.8(2) . . ?
C39 C40 H40 118.6 . . ?
C35 C40 H40 118.6 . . ?
C42 C41 C46 114.4(3) . . ?
C42 C41 B1 123.0(2) . . ?
C46 C41 B1 122.7(2) . . ?
C43 C42 C41 123.0(3) . . ?
C43 C42 H42 118.5 . . ?
C41 C42 H42 118.5 . . ?
C44 C43 C42 120.9(3) . . ?
C44 C43 H43 119.5 . . ?
C42 C43 H43 119.5 . . ?
C43 C44 C45 118.4(3) . . ?
C43 C44 H44 120.8 . . ?
C45 C44 H44 120.8 . . ?
C44 C45 C46 120.5(3) . . ?
C44 C45 H45 119.7 . . ?
C46 C45 H45 119.7 . . ?
C41 C46 C45 122.7(3) . . ?
C41 C46 H46 118.6 . . ?
C45 C46 H46 118.6 . . ?
C48 C47 C52 114.3(3) . . ?
C48 C47 B1 124.4(3) . . ?
C52 C47 B1 121.0(2) . . ?
C47 C48 C49 122.8(3) . . ?
C47 C48 H48 118.6 . . ?
C49 C48 H48 118.6 . . ?
C50 C49 C48 120.7(3) . . ?
C50 C49 H49 119.7 . . ?
C48 C49 H49 119.7 . . ?
C51 C50 C49 118.2(3) . . ?
C51 C50 H50 120.9 . . ?
C49 C50 H50 120.9 . . ?
C50 C51 C52 120.9(3) . . ?
C50 C51 H51 119.6 . . ?
C52 C51 H51 119.6 . . ?
C51 C52 C47 123.0(3) . . ?
C51 C52 H52 118.5 . . ?
C47 C52 H52 118.5 . . ?
C54 C53 C58 114.7(3) . . ?
C54 C53 B1 123.2(2) . . ?
C58 C53 B1 122.0(2) . . ?
C55 C54 C53 123.2(3) . . ?
C55 C54 H54 118.4 . . ?
C53 C54 H54 118.4 . . ?
C56 C55 C54 120.2(3) . . ?
C56 C55 H55 119.9 . . ?
C54 C55 H55 119.9 . . ?
C55 C56 C57 119.0(3) . . ?
C55 C56 H56 120.5 . . ?
C57 C56 H56 120.5 . . ?
C56 C57 C58 120.0(3) . . ?
C56 C57 H57 120.0 . . ?
C58 C57 H57 120.0 . . ?
C57 C58 C53 123.0(3) . . ?
C57 C58 H58 118.5 . . ?
C53 C58 H58 118.5 . . ?
C60 C59 C64 114.7(2) . . ?
C60 C59 B2 123.3(2) . . ?
C64 C59 B2 121.9(2) . . ?
C61 C60 C59 123.2(3) . . ?
C61 C60 H60 118.4 . . ?
C59 C60 H60 118.4 . . ?
C62 C61 C60 120.2(3) . . ?
C62 C61 H61 119.9 . . ?
C60 C61 H61 119.9 . . ?
C63 C62 C61 118.5(3) . . ?
C63 C62 H62 120.8 . . ?
C61 C62 H62 120.8 . . ?
C62 C63 C64 120.5(3) . . ?
C62 C63 H63 119.7 . . ?
C64 C63 H63 119.7 . . ?
C63 C64 C59 122.9(3) . . ?
C63 C64 H64 118.6 . . ?
C59 C64 H64 118.6 . . ?
C66 C65 C70 114.3(2) . . ?
C66 C65 B2 122.9(2) . . ?
C70 C65 B2 122.8(2) . . ?
C67 C66 C65 122.7(3) . . ?
C67 C66 H66 118.6 . . ?
C65 C66 H66 118.6 . . ?
C68 C67 C66 120.8(3) . . ?
C68 C67 H67 119.6 . . ?
C66 C67 H67 119.6 . . ?
C67 C68 C69 118.6(3) . . ?
C67 C68 H68 120.7 . . ?
C69 C68 H68 120.7 . . ?
C68 C69 C70 120.2(3) . . ?
C68 C69 H69 119.9 . . ?
C70 C69 H69 119.9 . . ?
C69 C70 C65 123.4(3) . . ?
C69 C70 H70 118.3 . . ?
C65 C70 H70 118.3 . . ?
C72 C71 C76 115.0(2) . . ?
C72 C71 B2 119.5(2) . . ?
C76 C71 B2 125.4(2) . . ?
C73 C72 C71 123.2(3) . . ?
C73 C72 H72 118.4 . . ?
C71 C72 H72 118.4 . . ?
C74 C73 C72 119.9(3) . . ?
C74 C73 H73 120.1 . . ?
C72 C73 H73 120.1 . . ?
C73 C74 C75 119.4(3) . . ?
C73 C74 H74 120.3 . . ?
C75 C74 H74 120.3 . . ?
C74 C75 C76 119.9(3) . . ?
C74 C75 H75 120.0 . . ?
C76 C75 H75 120.0 . . ?
C75 C76 C71 122.6(3) . . ?
C75 C76 H76 118.7 . . ?
C71 C76 H76 118.7 . . ?
C82 C77 C78 115.0(2) . . ?
C82 C77 B2 122.4(2) . . ?
C78 C77 B2 122.5(2) . . ?
C79 C78 C77 122.6(2) . . ?
C79 C78 H78 118.7 . . ?
C77 C78 H78 118.7 . . ?
C80 C79 C78 120.3(3) . . ?
C80 C79 H79 119.9 . . ?
C78 C79 H79 119.9 . . ?
C79 C80 C81 119.0(3) . . ?
C79 C80 H80 120.5 . . ?
C81 C80 H80 120.5 . . ?
C80 C81 C82 120.2(3) . . ?
C80 C81 H81 119.9 . . ?
C82 C81 H81 119.9 . . ?
C81 C82 C77 122.9(2) . . ?
C81 C82 H82 118.6 . . ?
C77 C82 H82 118.6 . . ?

loop_
_geom_bond_atom_site_label_1
_geom_bond_atom_site_label_2
_geom_bond_distance
_geom_bond_site_symmetry_2
_geom_bond_publ_flag
Y O1 1.9990(16) . ?
Y O5 2.2997(18) . ?
Y O6 2.3127(17) . ?
Y O4 2.3212(18) . ?
Y O3 2.3217(18) . ?
Y O2 2.3707(18) . ?
O1 C1 1.419(3) . ?
O2 C18 1.458(4) . ?
O2 C15 1.463(3) . ?
O3 C22 1.470(3) . ?
O3 C19 1.470(3) . ?
O4 C26 1.464(3) . ?
O4 C23 1.469(3) . ?
O5 C27 1.450(3) . ?
O5 C30 1.461(4) . ?
O6 C31 1.463(3) . ?
O6 C34 1.469(3) . ?
B1 C35 1.646(4) . ?
B1 C53 1.646(4) . ?
B1 C41 1.651(4) . ?
B1 C47 1.654(4) . ?
B2 C77 1.644(4) . ?
B2 C59 1.645(4) . ?
B2 C65 1.646(4) . ?
B2 C71 1.657(4) . ?
C1 C2 1.531(3) . ?
C1 C8 1.531(3) . ?
C1 C14 1.534(3) . ?
C2 C7 1.382(4) . ?
C2 C3 1.397(4) . ?
C3 C4 1.379(4) . ?
C3 H3 0.9500 . ?
C4 C5 1.380(4) . ?
C4 H4 0.9500 . ?
C5 C6 1.368(4) . ?
C5 H5 0.9500 . ?
C6 C7 1.390(4) . ?
C6 H6 0.9500 . ?
C7 H7 0.9500 . ?
C8 C13 1.385(4) . ?
C8 C9 1.395(4) . ?
C9 C10 1.378(4) . ?
C9 H9 0.9500 . ?
C10 C11 1.380(4) . ?
C10 H10 0.9500 . ?
C11 C12 1.376(4) . ?
C11 H11 0.9500 . ?
C12 C13 1.388(4) . ?
C12 H12 0.9500 . ?
C13 H13 0.9500 . ?
C14 H14A 0.9800 . ?
C14 H14B 0.9800 . ?
C14 H14C 0.9800 . ?
C15 C16 1.505(4) . ?
C15 H15A 0.9900 . ?
C15 H15B 0.9900 . ?
C16 C17 1.504(5) . ?
C16 H16A 0.9900 . ?
C16 H16B 0.9900 . ?
C17 C18 1.489(5) . ?
C17 H17A 0.9900 . ?
C17 H17B 0.9900 . ?
C18 H18A 0.9900 . ?
C18 H18B 0.9900 . ?
C19 C20 1.509(4) . ?
C19 H19A 0.9900 . ?
C19 H19B 0.9900 . ?
C20 C21 1.446(5) . ?
C20 H20A 0.9900 . ?
C20 H20B 0.9900 . ?
C21 C22 1.428(5) . ?
C21 H21A 0.9900 . ?
C21 H21B 0.9900 . ?
C22 H22A 0.9900 . ?
C22 H22B 0.9900 . ?
C23 C24 1.504(4) . ?
C23 H23A 0.9900 . ?
C23 H23B 0.9900 . ?
C24 C25 1.511(5) . ?
C24 H24A 0.9900 . ?
C24 H24B 0.9900 . ?
C25 C26 1.493(4) . ?
C25 H25A 0.9900 . ?
C25 H25B 0.9900 . ?
C26 H26A 0.9900 . ?
C26 H26B 0.9900 . ?
C27 C28 1.475(5) . ?
C27 H27A 0.9900 . ?
C27 H27B 0.9900 . ?
C28 C29 1.537(6) . ?
C28 H28A 0.9900 . ?
C28 H28B 0.9900 . ?
C29 C30 1.371(5) . ?
C29 H29A 0.9900 . ?
C29 H29B 0.9900 . ?
C30 H30A 0.9900 . ?
C30 H30B 0.9900 . ?
C31 C32 1.497(4) . ?
C31 H31A 0.9900 . ?
C31 H31B 0.9900 . ?
C32 C33 1.505(6) . ?
C32 H32A 0.9900 . ?
C32 H32B 0.9900 . ?
C33 C34 1.420(5) . ?
C33 H33A 0.9900 . ?
C33 H33B 0.9900 . ?
C34 H34A 0.9900 . ?
C34 H34B 0.9900 . ?
C35 C36 1.392(4) . ?
C35 C40 1.404(4) . ?
C36 C37 1.387(4) . ?
C36 H36 0.9500 . ?
C37 C38 1.380(4) . ?
C37 H37 0.9500 . ?
C38 C39 1.382(4) . ?
C38 H38 0.9500 . ?
C39 C40 1.383(4) . ?
C39 H39 0.9500 . ?
C40 H40 0.9500 . ?
C41 C42 1.392(4) . ?
C41 C46 1.395(4) . ?
C42 C43 1.391(4) . ?
C42 H42 0.9500 . ?
C43 C44 1.360(5) . ?
C43 H43 0.9500 . ?
C44 C45 1.372(5) . ?
C44 H44 0.9500 . ?
C45 C46 1.397(4) . ?
C45 H45 0.9500 . ?
C46 H46 0.9500 . ?
C47 C48 1.384(4) . ?
C47 C52 1.397(4) . ?
C48 C49 1.396(4) . ?
C48 H48 0.9500 . ?
C49 C50 1.372(5) . ?
C49 H49 0.9500 . ?
C50 C51 1.358(5) . ?
C50 H50 0.9500 . ?
C51 C52 1.389(4) . ?
C51 H51 0.9500 . ?
C52 H52 0.9500 . ?
C53 C54 1.398(4) . ?
C53 C58 1.399(4) . ?
C54 C55 1.385(4) . ?
C54 H54 0.9500 . ?
C55 C56 1.378(5) . ?
C55 H55 0.9500 . ?
C56 C57 1.379(4) . ?
C56 H56 0.9500 . ?
C57 C58 1.393(4) . ?
C57 H57 0.9500 . ?
C58 H58 0.9500 . ?
C59 C60 1.396(4) . ?
C59 C64 1.397(4) . ?
C60 C61 1.391(4) . ?
C60 H60 0.9500 . ?
C61 C62 1.381(4) . ?
C61 H61 0.9500 . ?
C62 C63 1.377(4) . ?
C62 H62 0.9500 . ?
C63 C64 1.393(4) . ?
C63 H63 0.9500 . ?
C64 H64 0.9500 . ?
C65 C66 1.402(4) . ?
C65 C70 1.404(3) . ?
C66 C67 1.389(4) . ?
C66 H66 0.9500 . ?
C67 C68 1.374(4) . ?
C67 H67 0.9500 . ?
C68 C69 1.382(4) . ?
C68 H68 0.9500 . ?
C69 C70 1.383(4) . ?
C69 H69 0.9500 . ?
C70 H70 0.9500 . ?
C71 C72 1.395(4) . ?
C71 C76 1.399(3) . ?
C72 C73 1.392(4) . ?
C72 H72 0.9500 . ?
C73 C74 1.372(4) . ?
C73 H73 0.9500 . ?
C74 C75 1.378(4) . ?
C74 H74 0.9500 . ?
C75 C76 1.397(4) . ?
C75 H75 0.9500 . ?
C76 H76 0.9500 . ?
C77 C82 1.396(3) . ?
C77 C78 1.408(3) . ?
C78 C79 1.387(4) . ?
C78 H78 0.9500 . ?
C79 C80 1.378(4) . ?
C79 H79 0.9500 . ?
C80 C81 1.380(4) . ?
C80 H80 0.9500 . ?
C81 C82 1.389(4) . ?
C81 H81 0.9500 . ?
C82 H82 0.9500 . ?

loop_
_geom_torsion_atom_site_label_1
_geom_torsion_atom_site_label_2
_geom_torsion_atom_site_label_3
_geom_torsion_atom_site_label_4
_geom_torsion
_geom_torsion_site_symmetry_1
_geom_torsion_site_symmetry_2
_geom_torsion_site_symmetry_3
_geom_torsion_site_symmetry_4
_geom_torsion_publ_flag
O5 Y O1 C1 57.8(10) . . . . ?
O6 Y O1 C1 -125.2(10) . . . . ?
O4 Y O1 C1 -39.6(10) . . . . ?
O3 Y O1 C1 147.7(10) . . . . ?
O2 Y O1 C1 40(2) . . . . ?
O1 Y O2 C18 -55.3(15) . . . . ?
O5 Y O2 C18 -72.8(3) . . . . ?
O6 Y O2 C18 110.4(3) . . . . ?
O4 Y O2 C18 24.9(2) . . . . ?
O3 Y O2 C18 -162.7(3) . . . . ?
O1 Y O2 C15 112.2(14) . . . . ?
O5 Y O2 C15 94.7(2) . . . . ?
O6 Y O2 C15 -82.1(2) . . . . ?
O4 Y O2 C15 -167.5(2) . . . . ?
O3 Y O2 C15 4.8(2) . . . . ?
O1 Y O3 C22 105.8(2) . . . . ?
O5 Y O3 C22 -156.3(2) . . . . ?
O6 Y O3 C22 9.9(2) . . . . ?
O4 Y O3 C22 -33.8(5) . . . . ?
O2 Y O3 C22 -76.9(2) . . . . ?
O1 Y O3 C19 -51.4(2) . . . . ?
O5 Y O3 C19 46.5(2) . . . . ?
O6 Y O3 C19 -147.2(2) . . . . ?
O4 Y O3 C19 169.0(3) . . . . ?
O2 Y O3 C19 126.0(2) . . . . ?
O1 Y O4 C26 -110.2(2) . . . . ?
O5 Y O4 C26 151.3(2) . . . . ?
O6 Y O4 C26 -14.5(2) . . . . ?
O3 Y O4 C26 29.4(5) . . . . ?
O2 Y O4 C26 72.5(2) . . . . ?
O1 Y O4 C23 54.73(19) . . . . ?
O5 Y O4 C23 -43.80(19) . . . . ?
O6 Y O4 C23 150.47(19) . . . . ?
O3 Y O4 C23 -165.7(3) . . . . ?
O2 Y O4 C23 -122.51(19) . . . . ?
O1 Y O5 C27 -45.8(2) . . . . ?
O6 Y O5 C27 146.3(3) . . . . ?
O4 Y O5 C27 49.5(2) . . . . ?
O3 Y O5 C27 -140.0(2) . . . . ?
O2 Y O5 C27 133.3(2) . . . . ?
O1 Y O5 C30 136.4(3) . . . . ?
O6 Y O5 C30 -31.5(5) . . . . ?
O4 Y O5 C30 -128.3(3) . . . . ?
O3 Y O5 C30 42.2(3) . . . . ?
O2 Y O5 C30 -44.5(3) . . . . ?
O1 Y O6 C31 1.5(2) . . . . ?
O5 Y O6 C31 169.4(3) . . . . ?
O4 Y O6 C31 -92.3(2) . . . . ?
O3 Y O6 C31 95.4(2) . . . . ?
O2 Y O6 C31 -177.8(2) . . . . ?
O1 Y O6 C34 -177.8(2) . . . . ?
O5 Y O6 C34 -9.9(4) . . . . ?
O4 Y O6 C34 88.3(2) . . . . ?
O3 Y O6 C34 -84.0(2) . . . . ?
O2 Y O6 C34 2.9(2) . . . . ?
Y O1 C1 C2 -43.9(10) . . . . ?
Y O1 C1 C8 -163.3(9) . . . . ?
Y O1 C1 C14 78.4(10) . . . . ?
O1 C1 C2 C7 101.7(3) . . . . ?
C8 C1 C2 C7 -138.0(2) . . . . ?
C14 C1 C2 C7 -17.3(3) . . . . ?
O1 C1 C2 C3 -75.5(3) . . . . ?
C8 C1 C2 C3 44.8(3) . . . . ?
C14 C1 C2 C3 165.6(2) . . . . ?
C7 C2 C3 C4 1.9(4) . . . . ?
C1 C2 C3 C4 179.2(2) . . . . ?
C2 C3 C4 C5 -1.5(4) . . . . ?
C3 C4 C5 C6 0.1(4) . . . . ?
C4 C5 C6 C7 0.8(4) . . . . ?
C3 C2 C7 C6 -1.0(4) . . . . ?
C1 C2 C7 C6 -178.2(2) . . . . ?
C5 C6 C7 C2 -0.3(4) . . . . ?
O1 C1 C8 C13 -15.0(3) . . . . ?
C2 C1 C8 C13 -133.0(2) . . . . ?
C14 C1 C8 C13 103.2(3) . . . . ?
O1 C1 C8 C9 166.4(2) . . . . ?
C2 C1 C8 C9 48.4(3) . . . . ?
C14 C1 C8 C9 -75.4(3) . . . . ?
C13 C8 C9 C10 1.8(4) . . . . ?
C1 C8 C9 C10 -179.6(2) . . . . ?
C8 C9 C10 C11 -1.0(4) . . . . ?
C9 C10 C11 C12 -0.3(4) . . . . ?
C10 C11 C12 C13 0.7(4) . . . . ?
C9 C8 C13 C12 -1.3(4) . . . . ?
C1 C8 C13 C12 -180.0(2) . . . . ?
C11 C12 C13 C8 0.1(4) . . . . ?
C18 O2 C15 C16 22.9(3) . . . . ?
Y O2 C15 C16 -146.3(2) . . . . ?
O2 C15 C16 C17 -8.2(4) . . . . ?
C15 C16 C17 C18 -9.1(4) . . . . ?
C15 O2 C18 C17 -28.9(4) . . . . ?
Y O2 C18 C17 141.0(2) . . . . ?
C16 C17 C18 O2 23.2(4) . . . . ?
C22 O3 C19 C20 -16.4(3) . . . . ?
Y O3 C19 C20 144.8(2) . . . . ?
O3 C19 C20 C21 20.1(4) . . . . ?
C19 C20 C21 C22 -17.0(6) . . . . ?
C20 C21 C22 O3 7.1(6) . . . . ?
C19 O3 C22 C21 6.2(4) . . . . ?
Y O3 C22 C21 -153.4(3) . . . . ?
C26 O4 C23 C24 15.6(3) . . . . ?
Y O4 C23 C24 -151.99(19) . . . . ?
O4 C23 C24 C25 -34.2(3) . . . . ?
C23 C24 C25 C26 39.8(3) . . . . ?
C23 O4 C26 C25 9.8(3) . . . . ?
Y O4 C26 C25 176.4(2) . . . . ?
C24 C25 C26 O4 -30.9(4) . . . . ?
C30 O5 C27 C28 -25.2(4) . . . . ?
Y O5 C27 C28 156.6(3) . . . . ?
O5 C27 C28 C29 11.8(6) . . . . ?
C27 C28 C29 C30 6.6(7) . . . . ?
C28 C29 C30 O5 -22.6(7) . . . . ?
C27 O5 C30 C29 30.8(5) . . . . ?
Y O5 C30 C29 -151.1(4) . . . . ?
C34 O6 C31 C32 21.6(3) . . . . ?
Y O6 C31 C32 -157.91(19) . . . . ?
O6 C31 C32 C33 -29.9(4) . . . . ?
C31 C32 C33 C34 28.4(5) . . . . ?
C32 C33 C34 O6 -15.5(5) . . . . ?
C31 O6 C34 C33 -3.9(4) . . . . ?
Y O6 C34 C33 175.6(3) . . . . ?
C53 B1 C35 C36 139.9(2) . . . . ?
C41 B1 C35 C36 -97.7(3) . . . . ?
C47 B1 C35 C36 22.4(3) . . . . ?
C53 B1 C35 C40 -43.9(3) . . . . ?
C41 B1 C35 C40 78.5(3) . . . . ?
C47 B1 C35 C40 -161.4(2) . . . . ?
C40 C35 C36 C37 0.3(4) . . . . ?
B1 C35 C36 C37 176.8(2) . . . . ?
C35 C36 C37 C38 -1.0(4) . . . . ?
C36 C37 C38 C39 0.4(4) . . . . ?
C37 C38 C39 C40 0.9(4) . . . . ?
C38 C39 C40 C35 -1.7(4) . . . . ?
C36 C35 C40 C39 1.1(4) . . . . ?
B1 C35 C40 C39 -175.4(2) . . . . ?
C35 B1 C41 C42 -17.2(3) . . . . ?
C53 B1 C41 C42 104.9(3) . . . . ?
C47 B1 C41 C42 -135.2(3) . . . . ?
C35 B1 C41 C46 162.4(3) . . . . ?
C53 B1 C41 C46 -75.5(3) . . . . ?
C47 B1 C41 C46 44.4(3) . . . . ?
C46 C41 C42 C43 -1.9(4) . . . . ?
B1 C41 C42 C43 177.7(2) . . . . ?
C41 C42 C43 C44 -0.7(4) . . . . ?
C42 C43 C44 C45 2.8(4) . . . . ?
C43 C44 C45 C46 -2.3(5) . . . . ?
C42 C41 C46 C45 2.4(4) . . . . ?
B1 C41 C46 C45 -177.2(3) . . . . ?
C44 C45 C46 C41 -0.4(5) . . . . ?
C35 B1 C47 C48 -96.6(3) . . . . ?
C53 B1 C47 C48 144.0(3) . . . . ?
C41 B1 C47 C48 22.0(4) . . . . ?
C35 B1 C47 C52 77.1(3) . . . . ?
C53 B1 C47 C52 -42.4(3) . . . . ?
C41 B1 C47 C52 -164.4(2) . . . . ?
C52 C47 C48 C49 0.8(5) . . . . ?
B1 C47 C48 C49 174.8(3) . . . . ?
C47 C48 C49 C50 -1.2(7) . . . . ?
C48 C49 C50 C51 0.3(6) . . . . ?
C49 C50 C51 C52 0.9(5) . . . . ?
C50 C51 C52 C47 -1.4(4) . . . . ?
C48 C47 C52 C51 0.5(4) . . . . ?
B1 C47 C52 C51 -173.8(2) . . . . ?
C35 B1 C53 C54 149.9(2) . . . . ?
C41 B1 C53 C54 29.2(3) . . . . ?
C47 B1 C53 C54 -92.6(3) . . . . ?
C35 B1 C53 C58 -34.4(3) . . . . ?
C41 B1 C53 C58 -155.1(2) . . . . ?
C47 B1 C53 C58 83.0(3) . . . . ?
C58 C53 C54 C55 -0.2(4) . . . . ?
B1 C53 C54 C55 175.8(3) . . . . ?
C53 C54 C55 C56 0.0(4) . . . . ?
C54 C55 C56 C57 0.2(4) . . . . ?
C55 C56 C57 C58 -0.2(4) . . . . ?
C56 C57 C58 C53 0.1(4) . . . . ?
C54 C53 C58 C57 0.1(4) . . . . ?
B1 C53 C58 C57 -175.9(2) . . . . ?
C77 B2 C59 C60 25.0(3) . . . . ?
C65 B2 C59 C60 146.1(2) . . . . ?
C71 B2 C59 C60 -92.0(3) . . . . ?
C77 B2 C59 C64 -158.6(2) . . . . ?
C65 B2 C59 C64 -37.5(3) . . . . ?
C71 B2 C59 C64 84.4(3) . . . . ?
C64 C59 C60 C61 0.4(4) . . . . ?
B2 C59 C60 C61 177.0(3) . . . . ?
C59 C60 C61 C62 -1.1(5) . . . . ?
C60 C61 C62 C63 1.1(4) . . . . ?
C61 C62 C63 C64 -0.4(5) . . . . ?
C62 C63 C64 C59 -0.3(5) . . . . ?
C60 C59 C64 C63 0.3(4) . . . . ?
B2 C59 C64 C63 -176.3(3) . . . . ?
C77 B2 C65 C66 23.2(3) . . . . ?
C59 B2 C65 C66 -99.6(3) . . . . ?
C71 B2 C65 C66 141.2(2) . . . . ?
C77 B2 C65 C70 -157.4(2) . . . . ?
C59 B2 C65 C70 79.8(3) . . . . ?
C71 B2 C65 C70 -39.4(3) . . . . ?
C70 C65 C66 C67 0.7(4) . . . . ?
B2 C65 C66 C67 -179.8(2) . . . . ?
C65 C66 C67 C68 0.4(4) . . . . ?
C66 C67 C68 C69 -0.9(4) . . . . ?
C67 C68 C69 C70 0.3(4) . . . . ?
C68 C69 C70 C65 0.9(4) . . . . ?
C66 C65 C70 C69 -1.4(4) . . . . ?
B2 C65 C70 C69 179.2(2) . . . . ?
C77 B2 C71 C72 -76.5(3) . . . . ?
C59 B2 C71 C72 43.3(3) . . . . ?
C65 B2 C71 C72 164.4(2) . . . . ?
C77 B2 C71 C76 99.0(3) . . . . ?
C59 B2 C71 C76 -141.1(2) . . . . ?
C65 B2 C71 C76 -20.0(3) . . . . ?
C76 C71 C72 C73 0.0(4) . . . . ?
B2 C71 C72 C73 176.0(2) . . . . ?
C71 C72 C73 C74 1.0(4) . . . . ?
C72 C73 C74 C75 -1.0(4) . . . . ?
C73 C74 C75 C76 0.1(4) . . . . ?
C74 C75 C76 C71 0.9(4) . . . . ?
C72 C71 C76 C75 -0.9(4) . . . . ?
B2 C71 C76 C75 -176.7(2) . . . . ?
C59 B2 C77 C82 -140.9(2) . . . . ?
C65 B2 C77 C82 96.9(3) . . . . ?
C71 B2 C77 C82 -23.9(3) . . . . ?
C59 B2 C77 C78 42.7(3) . . . . ?
C65 B2 C77 C78 -79.4(3) . . . . ?
C71 B2 C77 C78 159.7(2) . . . . ?
C82 C77 C78 C79 -0.2(4) . . . . ?
B2 C77 C78 C79 176.4(2) . . . . ?
C77 C78 C79 C80 -0.7(4) . . . . ?
C78 C79 C80 C81 0.8(4) . . . . ?
C79 C80 C81 C82 0.0(4) . . . . ?
C80 C81 C82 C77 -1.0(4) . . . . ?
C78 C77 C82 C81 1.1(4) . . . . ?
B2 C77 C82 C81 -175.5(2) . . . . ?
